data_1573397
loop_
_publ_author_name
'Maessen, Stefan'
'Lekanne Deprez, Siebe'
'van den Bersselaar, Bart'
'Vermeeren, Pascal'
'Heuts, Johan P. A.'
'Lutz, Martin'
'Fonseca Guerra, C\'elia'
'Palmans, Anja'

_publ_section_title
;
 Structure-Property Relationships to Direct the Dynamic Properties of
 Acylsemicarbazide-Based Materials
;
_journal_name_full 'Polymer Chemistry'
_journal_paper_doi 10.1039/D4PY01296H
_journal_year 2024
_chemical_formula_moiety 'C15 H13 N3 O3'
_chemical_formula_sum 'C15 H13 N3 O3'
_chemical_formula_weight 283.28
_space_group_crystal_system monoclinic
_space_group_IT_number 14
_space_group_name_Hall '-P 2ybc'
_space_group_name_H-M_alt 'P 1 21/c 1'
_atom_sites_solution_hydrogens difmap
_atom_sites_solution_primary dual
_atom_sites_solution_secondary difmap
_audit_creation_method SHELXL-2019/3
_audit_update_record
;
2024-08-13 deposited with the CCDC.	2024-12-04 downloaded from the CCDC.
;
_cell_angle_alpha 90
_cell_angle_beta 98.644(2)
_cell_angle_gamma 90
_cell_formula_units_Z 8
_cell_length_a 9.7633(3)
_cell_length_b 27.5437(7)
_cell_length_c 10.4855(3)
_cell_measurement_reflns_used 33241
_cell_measurement_temperature 150(2)
_cell_measurement_theta_max 27.52
_cell_measurement_theta_min 1.47
_cell_volume 2787.70(14)
_computing_cell_refinement Peakref
_computing_data_collection Apex3
_computing_data_reduction 'Eval15, Sadabs'
_computing_structure_refinement 'SHELXL-2019/2 (Sheldrick, 2019)'
_computing_structure_solution SHELXT
_diffrn_ambient_temperature 150(2)
_diffrn_measured_fraction_theta_full 1.000
_diffrn_measured_fraction_theta_max 1.000
_diffrn_measurement_device_type 'Bruker Kappa ApexII'
_diffrn_measurement_method '\f and \w scans'
_diffrn_radiation_type MoK\a
_diffrn_radiation_wavelength 0.71073
_diffrn_reflns_av_R_equivalents 0.0338
_diffrn_reflns_av_unetI/netI 0.0221
_diffrn_reflns_Laue_measured_fraction_full 1.000
_diffrn_reflns_Laue_measured_fraction_max 1.000
_diffrn_reflns_limit_h_max 12
_diffrn_reflns_limit_h_min -12
_diffrn_reflns_limit_k_max 35
_diffrn_reflns_limit_k_min -35
_diffrn_reflns_limit_l_max 13
_diffrn_reflns_limit_l_min -13
_diffrn_reflns_number 53558
_diffrn_reflns_point_group_measured_fraction_full 1.000
_diffrn_reflns_point_group_measured_fraction_max 1.000
_diffrn_reflns_theta_full 25.242
_diffrn_reflns_theta_max 27.506
_diffrn_reflns_theta_min 1.479
_diffrn_source 'sdealed tube'
_exptl_absorpt_coefficient_mu 0.097
_exptl_absorpt_correction_T_max 0.7456
_exptl_absorpt_correction_T_min 0.6753
_exptl_absorpt_correction_type multi-scan
_exptl_absorpt_process_details
;
 SADABS 2016/2: Krause, L., Herbst-Irmer, R., Sheldrick G.M. & Stalke D.,
 J. Appl. Cryst. 48 (2015) 3-10
;
_exptl_crystal_colour colourless
_exptl_crystal_density_diffrn 1.350
_exptl_crystal_description plate
_exptl_crystal_F_000 1184
_exptl_crystal_size_max 0.37
_exptl_crystal_size_mid 0.35
_exptl_crystal_size_min 0.08
_refine_diff_density_max 0.426
_refine_diff_density_min -0.331
_refine_diff_density_rms 0.039
_refine_ls_extinction_method none
_refine_ls_goodness_of_fit_ref 1.060
_refine_ls_hydrogen_treatment mixed
_refine_ls_matrix_type full
_refine_ls_number_parameters 403
_refine_ls_number_reflns 6410
_refine_ls_number_restraints 0
_refine_ls_restrained_S_all 1.060
_refine_ls_R_factor_all 0.0503
_refine_ls_R_factor_gt 0.0402
_refine_ls_shift/su_max 0.001
_refine_ls_shift/su_mean 0.000
_refine_ls_structure_factor_coef Fsqd
_refine_ls_weighting_details 'w=1/[\s^2^(Fo^2^)+(0.0506P)^2^+0.8158P] where P=(Fo^2^+2Fc^2^)/3'
_refine_ls_weighting_scheme calc
_refine_ls_wR_factor_gt 0.1033
_refine_ls_wR_factor_ref 0.1084
_reflns_Friedel_coverage 0.000
_reflns_number_gt 5233
_reflns_number_total 6410
_reflns_threshold_expression 'I > 2\s(I)'
_cod_data_source_file d4py01296h2.cif
_cod_data_source_block l1349a
_cod_original_cell_volume 2787.70(13)
_cod_original_sg_symbol_H-M 'P 21/c'
_cod_database_code 1573397
_shelx_shelxl_version_number 2019/3
_shelx_space_group_comment
;
The symmetry employed for this shelxl refinement is uniquely defined
by the following loop, which should always be used as a source of
symmetry information in preference to the above space-group names.
They are only intended as comments.
;

loop_
_space_group_symop_operation_xyz
'x, y, z'
'-x, y+1/2, -z+1/2'
'-x, -y, -z'
'x, -y-1/2, z-1/2'

loop_
_atom_site_label
_atom_site_type_symbol
_atom_site_fract_x
_atom_site_fract_y
_atom_site_fract_z
_atom_site_U_iso_or_equiv
_atom_site_adp_type
_atom_site_occupancy
_atom_site_site_symmetry_order
_atom_site_calc_flag
_atom_site_refinement_flags_posn
_atom_site_refinement_flags_adp
_atom_site_refinement_flags_occupancy
_atom_site_disorder_assembly
_atom_site_disorder_group
O11 O 0.82849(9) 0.48572(3) 0.50741(9) 0.0333(2) Uani 1 1 d . . . . .
O21 O 0.73213(9) 0.57096(3) 0.18892(8) 0.0275(2) Uani 1 1 d . . . . .
O31 O 0.88087(11) 0.65896(4) 0.40232(11) 0.0436(3) Uani 1 1 d . . . . .
N11 N 0.68303(11) 0.51445(4) 0.33393(10) 0.0240(2) Uani 1 1 d . . . . .
H11N H 0.6036(17) 0.5115(5) 0.2782(15) 0.034(4) Uiso 1 1 d . . . . .
N21 N 0.88553(11) 0.56060(4) 0.37096(11) 0.0258(2) Uani 1 1 d . . . . .
H21N H 0.9112(18) 0.5437(6) 0.4391(17) 0.043(5) Uiso 1 1 d . . . . .
N31 N 0.97874(11) 0.59242(4) 0.32786(11) 0.0266(2) Uani 1 1 d . . . . .
H31N H 1.0373(17) 0.5789(6) 0.2822(16) 0.036(4) Uiso 1 1 d . . . . .
C11 C 0.60929(13) 0.44704(4) 0.46134(12) 0.0247(3) Uani 1 1 d . . . . .
C21 C 0.48537(15) 0.43946(5) 0.38028(13) 0.0354(3) Uani 1 1 d . . . . .
H21 H 0.463453 0.458266 0.303991 0.042 Uiso 1 1 calc R U . . .
C31 C 0.39318(15) 0.40438(6) 0.41050(15) 0.0408(4) Uani 1 1 d . . . . .
H31 H 0.308100 0.399529 0.354853 0.049 Uiso 1 1 calc R U . . .
C41 C 0.42367(15) 0.37660(5) 0.52003(15) 0.0363(3) Uani 1 1 d . . . . .
H41 H 0.361453 0.351981 0.538630 0.044 Uiso 1 1 calc R U . . .
C51 C 0.54541(17) 0.38476(6) 0.60278(17) 0.0481(4) Uani 1 1 d . . . . .
H51 H 0.566184 0.366141 0.679527 0.058 Uiso 1 1 calc R U . . .
C61 C 0.63738(15) 0.42002(6) 0.57420(15) 0.0423(4) Uani 1 1 d . . . . .
H61 H 0.720288 0.425783 0.632226 0.051 Uiso 1 1 calc R U . . .
C71 C 0.71604(12) 0.48358(4) 0.43784(11) 0.0241(2) Uani 1 1 d . . . . .
C81 C 0.76747(12) 0.55023(4) 0.29324(11) 0.0223(2) Uani 1 1 d . . . . .
C91 C 0.96563(13) 0.64103(5) 0.34262(13) 0.0272(3) Uani 1 1 d . . . . .
C101 C 1.06639(13) 0.67102(4) 0.28145(12) 0.0262(3) Uani 1 1 d . . . . .
C111 C 1.11607(14) 0.65690(5) 0.16964(13) 0.0305(3) Uani 1 1 d . . . . .
H111 H 1.089433 0.626499 0.130869 0.037 Uiso 1 1 calc R U . . .
C121 C 1.20449(16) 0.68719(5) 0.11466(14) 0.0367(3) Uani 1 1 d . . . . .
H121 H 1.236719 0.677747 0.037233 0.044 Uiso 1 1 calc R U . . .
C131 C 1.24603(16) 0.73111(5) 0.17205(15) 0.0392(3) Uani 1 1 d . . . . .
H131 H 1.307786 0.751506 0.134810 0.047 Uiso 1 1 calc R U . . .
C141 C 1.19750(16) 0.74524(5) 0.28372(16) 0.0413(4) Uani 1 1 d . . . . .
H141 H 1.226469 0.775285 0.323404 0.050 Uiso 1 1 calc R U . . .
C151 C 1.10661(15) 0.71566(5) 0.33791(15) 0.0352(3) Uani 1 1 d . . . . .
H151 H 1.071766 0.725812 0.413468 0.042 Uiso 1 1 calc R U . . .
O12 O 0.32968(11) 0.61910(4) -0.13126(11) 0.0452(3) Uani 1 1 d . . . . .
O22 O 0.44236(9) 0.51169(3) 0.13470(9) 0.0306(2) Uani 1 1 d . . . . .
O32 O 0.12457(10) 0.53283(3) 0.17307(9) 0.0322(2) Uani 1 1 d . . . . .
N12 N 0.46980(12) 0.58337(4) 0.03561(11) 0.0290(2) Uani 1 1 d . . . . .
H12N H 0.5534(18) 0.5838(6) 0.0870(16) 0.038(4) Uiso 1 1 d . . . . .
N22 N 0.27152(12) 0.53583(4) -0.02319(11) 0.0291(2) Uani 1 1 d . . . . .
H22N H 0.2342(18) 0.5584(6) -0.0805(17) 0.043(4) Uiso 1 1 d . . . . .
N32 N 0.19231(11) 0.49603(4) 0.00120(10) 0.0271(2) Uani 1 1 d . . . . .
H32N H 0.2099(18) 0.4689(6) -0.0414(17) 0.046(5) Uiso 1 1 d . . . . .
C12 C 0.53538(15) 0.66128(5) -0.04559(16) 0.0384(3) Uani 1 1 d . . . . .
C22 C 0.63090(16) 0.67199(5) 0.06321(17) 0.0414(4) Uani 1 1 d . . . . .
H22 H 0.636387 0.652042 0.137713 0.050 Uiso 1 1 calc R U . . .
C32 C 0.71870(19) 0.71204(6) 0.0630(2) 0.0560(5) Uani 1 1 d . . . . .
H32 H 0.784811 0.719100 0.136749 0.067 Uiso 1 1 calc R U . . .
C42 C 0.7089(2) 0.74128(6) -0.0449(3) 0.0735(7) Uani 1 1 d . . . . .
H42 H 0.768110 0.768659 -0.044984 0.088 Uiso 1 1 calc R U . . .
C52 C 0.6143(2) 0.73105(8) -0.1519(3) 0.0798(8) Uani 1 1 d . . . . .
H52 H 0.607943 0.751586 -0.225377 0.096 Uiso 1 1 calc R U . . .
C62 C 0.52736(19) 0.69088(7) -0.1541(2) 0.0593(5) Uani 1 1 d . . . . .
H62 H 0.463040 0.683725 -0.229004 0.071 Uiso 1 1 calc R U . . .
C72 C 0.43563(14) 0.61979(5) -0.05292(13) 0.0328(3) Uani 1 1 d . . . . .
C82 C 0.39504(13) 0.54145(5) 0.05312(12) 0.0260(3) Uani 1 1 d . . . . .
C92 C 0.13582(12) 0.49541(4) 0.11245(12) 0.0249(3) Uani 1 1 d . . . . .
C102 C 0.08818(12) 0.44715(4) 0.15455(12) 0.0251(3) Uani 1 1 d . . . . .
C112 C 0.01512(14) 0.44674(5) 0.25907(12) 0.0302(3) Uani 1 1 d . . . . .
H112 H -0.007404 0.476559 0.296448 0.036 Uiso 1 1 calc R U . . .
C122 C -0.02494(16) 0.40335(5) 0.30895(14) 0.0360(3) Uani 1 1 d . . . . .
H122 H -0.075124 0.403429 0.379860 0.043 Uiso 1 1 calc R U . . .
C132 C 0.00848(17) 0.35974(5) 0.25499(15) 0.0393(3) Uani 1 1 d . . . . .
H132 H -0.016877 0.329879 0.290327 0.047 Uiso 1 1 calc R U . . .
C142 C 0.07850(17) 0.35968(5) 0.15008(16) 0.0416(4) Uani 1 1 d . . . . .
H142 H 0.099401 0.329771 0.112181 0.050 Uiso 1 1 calc R U . . .
C152 C 0.11858(15) 0.40317(5) 0.09960(14) 0.0344(3) Uani 1 1 d . . . . .
H152 H 0.166845 0.402899 0.027404 0.041 Uiso 1 1 calc R U . . .

loop_
_atom_site_aniso_label
_atom_site_aniso_U_11
_atom_site_aniso_U_22
_atom_site_aniso_U_33
_atom_site_aniso_U_23
_atom_site_aniso_U_13
_atom_site_aniso_U_12
O11 0.0258(5) 0.0383(5) 0.0328(5) 0.0091(4) -0.0049(4) -0.0081(4)
O21 0.0283(5) 0.0281(4) 0.0256(4) 0.0030(4) 0.0029(4) -0.0042(4)
O31 0.0423(6) 0.0296(5) 0.0659(7) -0.0047(5) 0.0307(5) -0.0003(4)
N11 0.0215(5) 0.0251(5) 0.0243(5) 0.0023(4) -0.0006(4) -0.0047(4)
N21 0.0218(5) 0.0249(5) 0.0301(6) 0.0040(4) 0.0019(4) -0.0047(4)
N31 0.0206(5) 0.0225(5) 0.0381(6) -0.0006(4) 0.0084(5) -0.0035(4)
C11 0.0230(6) 0.0240(6) 0.0270(6) 0.0027(5) 0.0039(5) -0.0012(5)
C21 0.0351(7) 0.0361(7) 0.0316(7) 0.0106(6) -0.0059(6) -0.0105(6)
C31 0.0312(7) 0.0420(8) 0.0452(8) 0.0091(7) -0.0070(6) -0.0135(6)
C41 0.0298(7) 0.0326(7) 0.0474(8) 0.0084(6) 0.0087(6) -0.0074(6)
C51 0.0383(8) 0.0541(10) 0.0500(9) 0.0280(8) 0.0004(7) -0.0086(7)
C61 0.0286(7) 0.0534(9) 0.0415(8) 0.0195(7) -0.0053(6) -0.0087(7)
C71 0.0233(6) 0.0250(6) 0.0235(6) 0.0007(5) 0.0022(5) -0.0014(5)
C81 0.0225(6) 0.0214(5) 0.0236(6) -0.0011(4) 0.0055(5) 0.0000(4)
C91 0.0231(6) 0.0246(6) 0.0338(7) -0.0014(5) 0.0041(5) -0.0005(5)
C101 0.0221(6) 0.0228(6) 0.0334(7) 0.0006(5) 0.0034(5) 0.0002(5)
C111 0.0328(7) 0.0261(6) 0.0327(7) -0.0004(5) 0.0047(5) -0.0026(5)
C121 0.0408(8) 0.0374(7) 0.0333(7) 0.0029(6) 0.0106(6) -0.0026(6)
C131 0.0371(8) 0.0358(8) 0.0459(8) 0.0059(6) 0.0098(6) -0.0101(6)
C141 0.0438(9) 0.0294(7) 0.0513(9) -0.0054(6) 0.0095(7) -0.0125(6)
C151 0.0369(8) 0.0286(7) 0.0422(8) -0.0062(6) 0.0124(6) -0.0049(6)
O12 0.0363(6) 0.0529(7) 0.0449(6) 0.0223(5) 0.0010(5) 0.0052(5)
O22 0.0284(5) 0.0307(5) 0.0301(5) 0.0072(4) -0.0040(4) -0.0028(4)
O32 0.0366(5) 0.0266(5) 0.0333(5) -0.0050(4) 0.0052(4) 0.0002(4)
N12 0.0272(6) 0.0285(6) 0.0302(6) 0.0051(4) 0.0010(5) -0.0008(4)
N22 0.0276(6) 0.0303(6) 0.0276(6) 0.0057(4) -0.0022(4) -0.0002(5)
N32 0.0265(5) 0.0275(5) 0.0260(5) -0.0016(4) -0.0003(4) -0.0007(4)
C12 0.0325(7) 0.0294(7) 0.0581(9) 0.0153(6) 0.0219(7) 0.0103(6)
C22 0.0425(8) 0.0253(7) 0.0608(10) 0.0016(6) 0.0220(7) 0.0002(6)
C32 0.0481(10) 0.0279(8) 0.0989(15) -0.0057(8) 0.0333(10) -0.0020(7)
C42 0.0508(12) 0.0314(9) 0.149(2) 0.0257(11) 0.0502(14) 0.0057(8)
C52 0.0594(13) 0.0590(12) 0.130(2) 0.0613(14) 0.0437(14) 0.0178(10)
C62 0.0450(9) 0.0565(11) 0.0811(13) 0.0406(10) 0.0252(9) 0.0164(8)
C72 0.0312(7) 0.0343(7) 0.0346(7) 0.0102(6) 0.0106(6) 0.0085(6)
C82 0.0255(6) 0.0281(6) 0.0238(6) 0.0013(5) 0.0023(5) 0.0007(5)
C92 0.0211(6) 0.0272(6) 0.0241(6) -0.0020(5) -0.0037(5) 0.0026(5)
C102 0.0216(6) 0.0267(6) 0.0247(6) -0.0018(5) -0.0040(5) 0.0008(5)
C112 0.0324(7) 0.0295(6) 0.0274(6) -0.0039(5) 0.0003(5) 0.0006(5)
C122 0.0401(8) 0.0380(8) 0.0299(7) 0.0002(6) 0.0046(6) -0.0049(6)
C132 0.0450(8) 0.0302(7) 0.0404(8) 0.0030(6) -0.0009(6) -0.0064(6)
C142 0.0497(9) 0.0259(7) 0.0488(9) -0.0050(6) 0.0058(7) 0.0016(6)
C152 0.0366(7) 0.0297(7) 0.0370(7) -0.0054(6) 0.0064(6) 0.0018(6)

loop_
_atom_type_symbol
_atom_type_description
_atom_type_scat_dispersion_real
_atom_type_scat_dispersion_imag
_atom_type_scat_source
C C 0.0033 0.0016 'International Tables Vol C Tables 4.2.6.8 and 6.1.1.4'
H H 0.0000 0.0000 'International Tables Vol C Tables 4.2.6.8 and 6.1.1.4'
N N 0.0061 0.0033 'International Tables Vol C Tables 4.2.6.8 and 6.1.1.4'
O O 0.0106 0.0060 'International Tables Vol C Tables 4.2.6.8 and 6.1.1.4'

loop_
_diffrn_orient_matrix_type
_diffrn_orient_matrix_UB_11
_diffrn_orient_matrix_UB_12
_diffrn_orient_matrix_UB_13
_diffrn_orient_matrix_UB_21
_diffrn_orient_matrix_UB_22
_diffrn_orient_matrix_UB_23
_diffrn_orient_matrix_UB_31
_diffrn_orient_matrix_UB_32
_diffrn_orient_matrix_UB_33
'Nonius RMAT' -0.1026452 -0.0043155 -0.0085982 0.0136921 -0.0339744 0.0329923 0.0018495 0.0120140 0.0902101

loop_
_geom_angle_atom_site_label_1
_geom_angle_atom_site_label_2
_geom_angle_atom_site_label_3
_geom_angle
_geom_angle_site_symmetry_1
_geom_angle_site_symmetry_3
_geom_angle_publ_flag
C71 N11 C81 126.77(11) . . ?
C71 N11 H11N 122.2(10) . . ?
C81 N11 H11N 110.8(10) . . ?
C81 N21 N31 118.92(11) . . ?
C81 N21 H21N 120.6(12) . . ?
N31 N21 H21N 119.3(12) . . ?
C91 N31 N21 120.59(11) . . ?
C91 N31 H31N 123.9(10) . . ?
N21 N31 H31N 114.9(10) . . ?
C21 C11 C61 118.94(12) . . ?
C21 C11 C71 124.47(11) . . ?
C61 C11 C71 116.57(11) . . ?
C11 C21 C31 120.05(12) . . ?
C11 C21 H21 120.0 . . ?
C31 C21 H21 120.0 . . ?
C41 C31 C21 120.74(13) . . ?
C41 C31 H31 119.6 . . ?
C21 C31 H31 119.6 . . ?
C31 C41 C51 119.50(13) . . ?
C31 C41 H41 120.3 . . ?
C51 C41 H41 120.3 . . ?
C41 C51 C61 120.18(14) . . ?
C41 C51 H51 119.9 . . ?
C61 C51 H51 119.9 . . ?
C51 C61 C11 120.53(13) . . ?
C51 C61 H61 119.7 . . ?
C11 C61 H61 119.7 . . ?
O11 C71 N11 121.48(11) . . ?
O11 C71 C11 121.24(11) . . ?
N11 C71 C11 117.28(10) . . ?
O21 C81 N21 122.71(11) . . ?
O21 C81 N11 119.91(11) . . ?
N21 C81 N11 117.38(10) . . ?
O31 C91 N31 122.92(12) . . ?
O31 C91 C101 122.51(12) . . ?
N31 C91 C101 114.56(11) . . ?
C111 C101 C151 119.52(12) . . ?
C111 C101 C91 122.74(11) . . ?
C151 C101 C91 117.69(12) . . ?
C121 C111 C101 120.03(12) . . ?
C121 C111 H111 120.0 . . ?
C101 C111 H111 120.0 . . ?
C131 C121 C111 120.32(14) . . ?
C131 C121 H121 119.8 . . ?
C111 C121 H121 119.8 . . ?
C141 C131 C121 119.91(13) . . ?
C141 C131 H131 120.0 . . ?
C121 C131 H131 120.0 . . ?
C131 C141 C151 120.18(13) . . ?
C131 C141 H141 119.9 . . ?
C151 C141 H141 119.9 . . ?
C141 C151 C101 120.01(13) . . ?
C141 C151 H151 120.0 . . ?
C101 C151 H151 120.0 . . ?
C72 N12 C82 128.00(12) . . ?
C72 N12 H12N 119.8(10) . . ?
C82 N12 H12N 112.0(10) . . ?
C82 N22 N32 116.98(10) . . ?
C82 N22 H22N 123.4(11) . . ?
N32 N22 H22N 119.1(11) . . ?
C92 N32 N22 118.43(11) . . ?
C92 N32 H32N 123.0(11) . . ?
N22 N32 H32N 114.3(11) . . ?
C62 C12 C22 119.60(16) . . ?
C62 C12 C72 116.69(16) . . ?
C22 C12 C72 123.69(13) . . ?
C12 C22 C32 120.10(16) . . ?
C12 C22 H22 119.9 . . ?
C32 C22 H22 119.9 . . ?
C42 C32 C22 119.7(2) . . ?
C42 C32 H32 120.2 . . ?
C22 C32 H32 120.2 . . ?
C52 C42 C32 120.38(18) . . ?
C52 C42 H42 119.8 . . ?
C32 C42 H42 119.8 . . ?
C42 C52 C62 120.68(19) . . ?
C42 C52 H52 119.7 . . ?
C62 C52 H52 119.7 . . ?
C12 C62 C52 119.5(2) . . ?
C12 C62 H62 120.2 . . ?
C52 C62 H62 120.2 . . ?
O12 C72 N12 122.60(13) . . ?
O12 C72 C12 121.73(12) . . ?
N12 C72 C12 115.66(12) . . ?
O22 C82 N22 123.11(12) . . ?
O22 C82 N12 119.81(11) . . ?
N22 C82 N12 117.08(11) . . ?
O32 C92 N32 120.86(12) . . ?
O32 C92 C102 122.57(12) . . ?
N32 C92 C102 116.56(11) . . ?
C152 C102 C112 118.95(12) . . ?
C152 C102 C92 123.76(12) . . ?
C112 C102 C92 117.22(11) . . ?
C122 C112 C102 120.72(12) . . ?
C122 C112 H112 119.6 . . ?
C102 C112 H112 119.6 . . ?
C112 C122 C132 119.76(14) . . ?
C112 C122 H122 120.1 . . ?
C132 C122 H122 120.1 . . ?
C142 C132 C122 120.08(14) . . ?
C142 C132 H132 120.0 . . ?
C122 C132 H132 120.0 . . ?
C132 C142 C152 120.29(14) . . ?
C132 C142 H142 119.9 . . ?
C152 C142 H142 119.9 . . ?
C142 C152 C102 120.18(14) . . ?
C142 C152 H152 119.9 . . ?
C102 C152 H152 119.9 . . ?

loop_
_geom_bond_atom_site_label_1
_geom_bond_atom_site_label_2
_geom_bond_distance
_geom_bond_site_symmetry_2
_geom_bond_publ_flag
O11 C71 1.2248(15) . ?
O21 C81 1.2361(14) . ?
O31 C91 1.2150(16) . ?
N11 C71 1.3814(16) . ?
N11 C81 1.3924(15) . ?
N11 H11N 0.902(17) . ?
N21 C81 1.3386(16) . ?
N21 N31 1.3872(14) . ?
N21 H21N 0.858(18) . ?
N31 C91 1.3559(16) . ?
N31 H31N 0.881(17) . ?
C11 C21 1.3859(18) . ?
C11 C61 1.3899(18) . ?
C11 C71 1.4958(17) . ?
C21 C31 1.3892(19) . ?
C21 H21 0.9500 . ?
C31 C41 1.375(2) . ?
C31 H31 0.9500 . ?
C41 C51 1.381(2) . ?
C41 H41 0.9500 . ?
C51 C61 1.386(2) . ?
C51 H51 0.9500 . ?
C61 H61 0.9500 . ?
C91 C101 1.5004(18) . ?
C101 C111 1.3899(19) . ?
C101 C151 1.3953(18) . ?
C111 C121 1.3867(19) . ?
C111 H111 0.9500 . ?
C121 C131 1.384(2) . ?
C121 H121 0.9500 . ?
C131 C141 1.383(2) . ?
C131 H131 0.9500 . ?
C141 C151 1.388(2) . ?
C141 H141 0.9500 . ?
C151 H151 0.9500 . ?
O12 C72 1.2205(18) . ?
O22 C82 1.2241(15) . ?
O32 C92 1.2245(15) . ?
N12 C72 1.3734(17) . ?
N12 C82 1.3929(17) . ?
N12 H12N 0.908(18) . ?
N22 C82 1.3522(16) . ?
N22 N32 1.3873(16) . ?
N22 H22N 0.903(18) . ?
N32 C92 1.3633(17) . ?
N32 H32N 0.901(18) . ?
C12 C62 1.392(2) . ?
C12 C22 1.392(2) . ?
C12 C72 1.496(2) . ?
C22 C32 1.397(2) . ?
C22 H22 0.9500 . ?
C32 C42 1.380(3) . ?
C32 H32 0.9500 . ?
C42 C52 1.372(4) . ?
C42 H42 0.9500 . ?
C52 C62 1.393(3) . ?
C52 H52 0.9500 . ?
C62 H62 0.9500 . ?
C92 C102 1.4966(17) . ?
C102 C152 1.3925(18) . ?
C102 C112 1.3946(19) . ?
C112 C122 1.384(2) . ?
C112 H112 0.9500 . ?
C122 C132 1.387(2) . ?
C122 H122 0.9500 . ?
C132 C142 1.380(2) . ?
C132 H132 0.9500 . ?
C142 C152 1.389(2) . ?
C142 H142 0.9500 . ?
C152 H152 0.9500 . ?

loop_
_geom_hbond_atom_site_label_D
_geom_hbond_atom_site_label_H
_geom_hbond_atom_site_label_A
_geom_hbond_distance_DH
_geom_hbond_distance_HA
_geom_hbond_distance_DA
_geom_hbond_angle_DHA
_geom_hbond_site_symmetry_A
_geom_hbond_publ_flag
N11 H11N O22 0.902(17) 2.008(17) 2.9010(14) 170.6(14) . yes
N21 H21N O11 0.858(18) 1.973(17) 2.6174(14) 131.1(15) . yes
N31 H31N O32 0.881(17) 1.985(17) 2.8373(15) 162.3(15) 1_655 yes
N12 H12N O21 0.908(18) 1.937(18) 2.8325(14) 168.6(15) . yes
N22 H22N O12 0.903(18) 2.023(17) 2.6570(15) 126.1(14) . yes
N32 H32N O21 0.901(18) 2.044(18) 2.8922(15) 156.3(15) 3_665 yes

loop_
_geom_torsion_atom_site_label_1
_geom_torsion_atom_site_label_2
_geom_torsion_atom_site_label_3
_geom_torsion_atom_site_label_4
_geom_torsion
_geom_torsion_site_symmetry_1
_geom_torsion_site_symmetry_2
_geom_torsion_site_symmetry_3
_geom_torsion_site_symmetry_4
_geom_torsion_publ_flag
C81 N21 N31 C91 85.95(15) . . . . ?
C61 C11 C21 C31 -1.8(2) . . . . ?
C71 C11 C21 C31 179.71(13) . . . . ?
C11 C21 C31 C41 -0.5(2) . . . . ?
C21 C31 C41 C51 2.0(3) . . . . ?
C31 C41 C51 C61 -1.3(3) . . . . ?
C41 C51 C61 C11 -1.0(3) . . . . ?
C21 C11 C61 C51 2.5(2) . . . . ?
C71 C11 C61 C51 -178.89(15) . . . . ?
C81 N11 C71 O11 0.8(2) . . . . ?
C81 N11 C71 C11 -178.61(11) . . . . ?
C21 C11 C71 O11 -173.78(13) . . . . ?
C61 C11 C71 O11 7.67(19) . . . . ?
C21 C11 C71 N11 5.65(19) . . . . ?
C61 C11 C71 N11 -172.90(12) . . . . ?
N31 N21 C81 O21 -6.41(18) . . . . ?
N31 N21 C81 N11 173.53(10) . . . . ?
C71 N11 C81 O21 170.43(11) . . . . ?
C71 N11 C81 N21 -9.51(18) . . . . ?
N21 N31 C91 O31 6.1(2) . . . . ?
N21 N31 C91 C101 -175.04(11) . . . . ?
O31 C91 C101 C111 -149.10(14) . . . . ?
N31 C91 C101 C111 32.08(18) . . . . ?
O31 C91 C101 C151 28.45(19) . . . . ?
N31 C91 C101 C151 -150.37(13) . . . . ?
C151 C101 C111 C121 -0.3(2) . . . . ?
C91 C101 C111 C121 177.24(13) . . . . ?
C101 C111 C121 C131 1.3(2) . . . . ?
C111 C121 C131 C141 -1.0(2) . . . . ?
C121 C131 C141 C151 -0.4(2) . . . . ?
C131 C141 C151 C101 1.5(2) . . . . ?
C111 C101 C151 C141 -1.1(2) . . . . ?
C91 C101 C151 C141 -178.76(13) . . . . ?
C82 N22 N32 C92 68.96(15) . . . . ?
C62 C12 C22 C32 -0.4(2) . . . . ?
C72 C12 C22 C32 -178.74(14) . . . . ?
C12 C22 C32 C42 0.9(2) . . . . ?
C22 C32 C42 C52 -0.4(3) . . . . ?
C32 C42 C52 C62 -0.5(3) . . . . ?
C22 C12 C62 C52 -0.5(2) . . . . ?
C72 C12 C62 C52 177.93(16) . . . . ?
C42 C52 C62 C12 1.0(3) . . . . ?
C82 N12 C72 O12 -0.5(2) . . . . ?
C82 N12 C72 C12 178.17(12) . . . . ?
C62 C12 C72 O12 -19.8(2) . . . . ?
C22 C12 C72 O12 158.53(14) . . . . ?
C62 C12 C72 N12 161.50(13) . . . . ?
C22 C12 C72 N12 -20.1(2) . . . . ?
N32 N22 C82 O22 5.14(19) . . . . ?
N32 N22 C82 N12 -175.06(11) . . . . ?
C72 N12 C82 O22 177.87(13) . . . . ?
C72 N12 C82 N22 -1.9(2) . . . . ?
N22 N32 C92 O32 18.07(17) . . . . ?
N22 N32 C92 C102 -162.43(10) . . . . ?
O32 C92 C102 C152 -169.65(12) . . . . ?
N32 C92 C102 C152 10.85(18) . . . . ?
O32 C92 C102 C112 7.09(18) . . . . ?
N32 C92 C102 C112 -172.40(11) . . . . ?
C152 C102 C112 C122 0.97(19) . . . . ?
C92 C102 C112 C122 -175.94(12) . . . . ?
C102 C112 C122 C132 0.3(2) . . . . ?
C112 C122 C132 C142 -1.5(2) . . . . ?
C122 C132 C142 C152 1.4(2) . . . . ?
C132 C142 C152 C102 -0.1(2) . . . . ?
C112 C102 C152 C142 -1.1(2) . . . . ?
C92 C102 C152 C142 175.58(13) . . . . ?
